data_7020379
loop_
_publ_author_name
'Maeda, Moe'
'Hino, Shiori'
'Yamashita, Kei'
'Kataoka, Yumiko'
'Nakano, Motohiro'
'Yamamura, Tomoo'
'Kajiwara, Takashi'

_publ_section_title
;
 Correlation between slow magnetic relaxation and the coordination
 structures of a family of linear trinuclear Zn(ii)-Ln(iii)-Zn(ii)
 complexes (Ln = Tb, Dy, Ho, Er, Tm and Yb).
;
_journal_issue 44
_journal_name_full 'Dalton transactions (Cambridge, England : 2003)'
_journal_page_first 13640
_journal_page_last 13648
_journal_paper_doi 10.1039/c2dt31399e
_journal_volume 41
_journal_year 2012
_chemical_formula_sum 'C66 H65 B Ho N5 O12 Zn2'
_chemical_formula_weight 1426.71
_chemical_name_systematic
;
?
;
_space_group_IT_number 14
_symmetry_cell_setting monoclinic
_symmetry_space_group_name_Hall '-P 2ybc'
_symmetry_space_group_name_H-M 'P 1 21/c 1'
_atom_sites_solution_hydrogens geom
_atom_sites_solution_primary direct
_atom_sites_solution_secondary difmap
_audit_creation_method SHELXL-97
_cell_angle_alpha 90.00
_cell_angle_beta 95.8459(12)
_cell_angle_gamma 90.00
_cell_formula_units_Z 4
_cell_length_a 18.367(2)
_cell_length_b 9.5447(11)
_cell_length_c 34.800(4)
_cell_measurement_reflns_used 15113
_cell_measurement_temperature 153(2)
_cell_measurement_theta_max 31.8205
_cell_measurement_theta_min 1.1765
_cell_volume 6069.0(12)
_computing_cell_refinement 'CrystalClear ver. 1.4'
_computing_data_collection 'CrystalClear ver. 1.4'
_computing_data_reduction CrystalStructure
_computing_molecular_graphics OrtepIII
_computing_publication_material 'SHELXL-97 (Sheldrick, 1997)'
_computing_structure_refinement 'SHELXL-97 (Sheldrick, 1997)'
_computing_structure_solution SIR97
_diffrn_ambient_temperature 153(2)
_diffrn_measured_fraction_theta_full 0.970
_diffrn_measured_fraction_theta_max 0.970
_diffrn_measurement_device
;
Saturn724+ (4x4 bin mode)
;
_diffrn_radiation_detector CCD
_diffrn_radiation_monochromator Confocal
_diffrn_radiation_source 'Rotating Anode'
_diffrn_radiation_type Molybdenum
_diffrn_radiation_wavelength 0.71075
_diffrn_reflns_av_R_equivalents 0.0507
_diffrn_reflns_av_sigmaI/netI 0.0599
_diffrn_reflns_limit_h_max 25
_diffrn_reflns_limit_h_min -22
_diffrn_reflns_limit_k_max 13
_diffrn_reflns_limit_k_min -13
_diffrn_reflns_limit_l_max 48
_diffrn_reflns_limit_l_min -48
_diffrn_reflns_number 45730
_diffrn_reflns_theta_full 30.00
_diffrn_reflns_theta_max 30.00
_diffrn_reflns_theta_min 2.45
_exptl_absorpt_coefficient_mu 2.143
_exptl_absorpt_correction_T_max 0.8645
_exptl_absorpt_correction_T_min 0.6164
_exptl_absorpt_correction_type multi-scan
_exptl_absorpt_process_details 'REQAB (Rigaku, 1998)'
_exptl_crystal_colour 'pale yellow'
_exptl_crystal_density_diffrn 1.561
_exptl_crystal_density_method 'not measured'
_exptl_crystal_description prism
_exptl_crystal_F_000 2896
_exptl_crystal_size_max 0.25
_exptl_crystal_size_mid 0.08
_exptl_crystal_size_min 0.07
_refine_diff_density_max 2.158
_refine_diff_density_min -1.016
_refine_diff_density_rms 0.126
_refine_ls_extinction_method none
_refine_ls_goodness_of_fit_ref 1.052
_refine_ls_hydrogen_treatment 'riding model'
_refine_ls_matrix_type full
_refine_ls_number_parameters 791
_refine_ls_number_reflns 17182
_refine_ls_number_restraints 0
_refine_ls_restrained_S_all 1.052
_refine_ls_R_factor_all 0.0604
_refine_ls_R_factor_gt 0.0462
_refine_ls_shift/su_max 0.001
_refine_ls_shift/su_mean 0.000
_refine_ls_structure_factor_coef Fsqd
_refine_ls_weighting_details 'calc w=1/[\s^2^(Fo^2^)+(0.0514P)^2^+0.0000P] where P=(Fo^2^+2Fc^2^)/3'
_refine_ls_weighting_scheme calc
_refine_ls_wR_factor_gt 0.1011
_refine_ls_wR_factor_ref 0.1105
_reflns_number_gt 13870
_reflns_number_total 17182
_reflns_threshold_expression >2sigma(I)
_cod_data_source_file c2dt31399e.txt
_cod_data_source_block complex_3
_cod_depositor_comments
;
The following automatic conversions were performed:

'_exptl_absorpt_correction_type' value 'multi scan' changed to
'multi-scan' according to
/home/saulius/struct/CIF-dictionaries/cif_core.dic dictionary named
'cif_core.dic' version 2.4.2 from 2011-04-26.

Automatic conversion script
Id: cif_fix_values 1891 2012-01-12 08:04:46Z andrius 
;
_cod_original_cell_volume 6069.1(13)
_cod_original_sg_symbol_H-M P2(1)/c
_cod_database_code 7020379

loop_
_symmetry_equiv_pos_as_xyz
'x, y, z'
'-x, y+1/2, -z+1/2'
'-x, -y, -z'
'x, -y-1/2, z-1/2'

loop_
_atom_site_label
_atom_site_type_symbol
_atom_site_fract_x
_atom_site_fract_y
_atom_site_fract_z
_atom_site_U_iso_or_equiv
_atom_site_adp_type
_atom_site_occupancy
_atom_site_symmetry_multiplicity
_atom_site_calc_flag
_atom_site_refinement_flags
Ho Ho 0.324558(8) 0.111575(15) 0.131618(4) 0.02126(5) Uani 1 1 d .
Zn1 Zn 0.29182(2) 0.24458(4) 0.217561(10) 0.02122(8) Uani 1 1 d .
Zn2 Zn 0.37080(2) 0.01075(4) 0.045190(10) 0.02449(9) Uani 1 1 d .
O1 O 0.31510(12) -0.1544(2) 0.14867(6) 0.0233(4) Uani 1 1 d .
O2 O 0.30190(12) 0.0536(2) 0.19384(6) 0.0224(4) Uani 1 1 d .
O3 O 0.25514(12) 0.2850(2) 0.16098(6) 0.0243(5) Uani 1 1 d .
O4 O 0.22884(14) 0.3058(3) 0.08713(7) 0.0314(5) Uani 1 1 d .
N1 N 0.28115(16) 0.1485(3) 0.26959(8) 0.0268(6) Uani 1 1 d .
N2 N 0.20708(16) 0.3602(3) 0.23447(8) 0.0280(6) Uani 1 1 d .
C1 C 0.3140(2) -0.2727(4) 0.12287(10) 0.0330(8) Uani 1 1 d .
H1 H 0.3598 -0.3252 0.1279 0.050 Uiso 1 1 calc R
H2 H 0.3088 -0.2395 0.0961 0.050 Uiso 1 1 calc R
H3 H 0.2727 -0.3337 0.1271 0.050 Uiso 1 1 calc R
C2 C 0.31680(17) -0.1870(3) 0.18772(9) 0.0223(6) Uani 1 1 d .
C3 C 0.32775(19) -0.3194(4) 0.20306(10) 0.0288(7) Uani 1 1 d .
H4 H 0.3347 -0.3968 0.1866 0.035 Uiso 1 1 calc R
C4 C 0.3286(2) -0.3394(4) 0.24305(10) 0.0311(7) Uani 1 1 d .
H5 H 0.3375 -0.4299 0.2539 0.037 Uiso 1 1 calc R
C5 C 0.31641(19) -0.2276(4) 0.26637(9) 0.0281(7) Uani 1 1 d .
H6 H 0.3150 -0.2423 0.2933 0.034 Uiso 1 1 calc R
C6 C 0.30590(18) -0.0912(3) 0.25117(9) 0.0237(6) Uani 1 1 d .
C7 C 0.30820(16) -0.0689(3) 0.21130(9) 0.0213(6) Uani 1 1 d .
C8 C 0.28519(19) 0.0187(4) 0.27723(9) 0.0299(7) Uani 1 1 d .
H7 H 0.2737 -0.0096 0.3021 0.036 Uiso 1 1 calc R
C9 C 0.2519(2) 0.2488(4) 0.29566(10) 0.0363(8) Uani 1 1 d .
H8 H 0.2906 0.3155 0.3056 0.044 Uiso 1 1 calc R
H9 H 0.2345 0.1990 0.3179 0.044 Uiso 1 1 calc R
C10 C 0.1889(2) 0.3273(5) 0.27368(10) 0.0384(9) Uani 1 1 d .
H10 H 0.1441 0.2692 0.2722 0.046 Uiso 1 1 calc R
H11 H 0.1794 0.4150 0.2875 0.046 Uiso 1 1 calc R
C11 C 0.16757(19) 0.4469(4) 0.21330(10) 0.0316(7) Uani 1 1 d .
H12 H 0.1333 0.5007 0.2257 0.038 Uiso 1 1 calc R
C12 C 0.20865(17) 0.3843(3) 0.14859(9) 0.0206(6) Uani 1 1 d .
C13 C 0.17006(18) 0.4707(3) 0.17238(10) 0.0261(7) Uani 1 1 d .
C14 C 0.1256(2) 0.5786(4) 0.15557(11) 0.0341(8) Uani 1 1 d .
H13 H 0.0998 0.6366 0.1717 0.041 Uiso 1 1 calc R
C15 C 0.1184(2) 0.6026(4) 0.11658(11) 0.0338(8) Uani 1 1 d .
H14 H 0.0900 0.6794 0.1061 0.041 Uiso 1 1 calc R
C16 C 0.15283(19) 0.5139(4) 0.09247(10) 0.0304(7) Uani 1 1 d .
H15 H 0.1472 0.5286 0.0653 0.036 Uiso 1 1 calc R
C17 C 0.19540(17) 0.4039(3) 0.10803(9) 0.0238(6) Uani 1 1 d .
C18 C 0.2249(2) 0.3275(4) 0.04657(10) 0.0360(8) Uani 1 1 d .
H16 H 0.1735 0.3294 0.0358 0.054 Uiso 1 1 calc R
H17 H 0.2503 0.2512 0.0347 0.054 Uiso 1 1 calc R
H18 H 0.2481 0.4170 0.0413 0.054 Uiso 1 1 calc R
O5 O 0.18742(12) 0.0394(3) 0.12359(6) 0.0267(5) Uani 1 1 d .
O6 O 0.27918(12) 0.0174(2) 0.07351(6) 0.0247(5) Uani 1 1 d .
O7 O 0.41610(12) -0.0152(2) 0.10070(6) 0.0249(5) Uani 1 1 d .
O8 O 0.45200(12) -0.0185(3) 0.17360(6) 0.0268(5) Uani 1 1 d .
N3 N 0.30607(17) -0.0556(4) -0.00274(8) 0.0361(7) Uani 1 1 d .
N4 N 0.43595(16) -0.1424(3) 0.02658(8) 0.0300(6) Uani 1 1 d .
C19 C 0.13768(19) 0.0434(5) 0.15303(10) 0.0365(8) Uani 1 1 d .
H19 H 0.1012 0.1172 0.1469 0.055 Uiso 1 1 calc R
H20 H 0.1651 0.0630 0.1781 0.055 Uiso 1 1 calc R
H21 H 0.1129 -0.0472 0.1541 0.055 Uiso 1 1 calc R
C20 C 0.15779(18) -0.0006(4) 0.08735(9) 0.0270(7) Uani 1 1 d .
C21 C 0.08450(19) -0.0266(4) 0.07673(11) 0.0367(9) Uani 1 1 d .
H22 H 0.0494 -0.0131 0.0946 0.044 Uiso 1 1 calc R
C22 C 0.0630(2) -0.0731(5) 0.03921(13) 0.0504(11) Uani 1 1 d .
H23 H 0.0129 -0.0933 0.0318 0.060 Uiso 1 1 calc R
C23 C 0.1129(2) -0.0902(5) 0.01290(12) 0.0447(10) Uani 1 1 d .
H24 H 0.0970 -0.1223 -0.0124 0.054 Uiso 1 1 calc R
C24 C 0.18786(19) -0.0605(4) 0.02305(10) 0.0321(8) Uani 1 1 d .
C25 C 0.21062(17) -0.0133(4) 0.06073(9) 0.0257(7) Uani 1 1 d .
C26 C 0.2381(2) -0.0870(4) -0.00607(10) 0.0389(9) Uani 1 1 d .
H25 H 0.2187 -0.1311 -0.0294 0.047 Uiso 1 1 calc R
C27 C 0.3543(2) -0.0954(5) -0.03221(11) 0.0465(11) Uani 1 1 d .
H26 H 0.3748 -0.0104 -0.0433 0.056 Uiso 1 1 calc R
H27 H 0.3261 -0.1476 -0.0533 0.056 Uiso 1 1 calc R
C28 C 0.4148(2) -0.1852(5) -0.01371(11) 0.0432(10) Uani 1 1 d .
H28 H 0.3988 -0.2842 -0.0143 0.052 Uiso 1 1 calc R
H29 H 0.4578 -0.1779 -0.0286 0.052 Uiso 1 1 calc R
C29 C 0.48357(19) -0.2134(4) 0.04732(10) 0.0299(7) Uani 1 1 d .
H30 H 0.5094 -0.2826 0.0345 0.036 Uiso 1 1 calc R
C30 C 0.46753(17) -0.1059(3) 0.11266(9) 0.0218(6) Uani 1 1 d .
C31 C 0.50244(17) -0.1989(4) 0.08886(10) 0.0259(7) Uani 1 1 d .
C32 C 0.55560(19) -0.2933(4) 0.10572(11) 0.0304(7) Uani 1 1 d .
H31 H 0.5788 -0.3561 0.0896 0.036 Uiso 1 1 calc R
C33 C 0.57439(19) -0.2962(4) 0.14465(11) 0.0312(7) Uani 1 1 d .
H32 H 0.6104 -0.3605 0.1554 0.037 Uiso 1 1 calc R
C34 C 0.54080(18) -0.2047(4) 0.16889(10) 0.0277(7) Uani 1 1 d .
H33 H 0.5540 -0.2063 0.1960 0.033 Uiso 1 1 calc R
C35 C 0.48862(17) -0.1126(3) 0.15314(9) 0.0227(6) Uani 1 1 d .
C36 C 0.4779(2) -0.0035(4) 0.21345(10) 0.0355(8) Uani 1 1 d .
H34 H 0.4717 -0.0922 0.2269 0.053 Uiso 1 1 calc R
H35 H 0.4500 0.0702 0.2250 0.053 Uiso 1 1 calc R
H36 H 0.5299 0.0219 0.2158 0.053 Uiso 1 1 calc R
O9 O 0.40859(12) 0.2539(3) 0.16660(7) 0.0287(5) Uani 1 1 d .
O10 O 0.38606(12) 0.3482(2) 0.22244(7) 0.0268(5) Uani 1 1 d .
C37 C 0.42222(18) 0.3387(3) 0.19322(9) 0.0242(6) Uani 1 1 d .
C38 C 0.4862(2) 0.4355(4) 0.19073(11) 0.0373(8) Uani 1 1 d .
H37 H 0.5315 0.3873 0.2004 0.056 Uiso 1 1 calc R
H38 H 0.4800 0.5191 0.2064 0.056 Uiso 1 1 calc R
H39 H 0.4886 0.4631 0.1638 0.056 Uiso 1 1 calc R
O11 O 0.37496(14) 0.2668(2) 0.08955(7) 0.0311(5) Uani 1 1 d .
O12 O 0.40932(15) 0.1976(3) 0.03323(7) 0.0356(6) Uani 1 1 d .
C39 C 0.40620(19) 0.2863(4) 0.06008(10) 0.0296(7) Uani 1 1 d .
C40 C 0.4428(3) 0.4260(4) 0.05543(13) 0.0474(11) Uani 1 1 d .
H40 H 0.4280 0.4917 0.0748 0.071 Uiso 1 1 calc R
H41 H 0.4281 0.4630 0.0295 0.071 Uiso 1 1 calc R
H42 H 0.4961 0.4140 0.0589 0.071 Uiso 1 1 calc R
B1 B -0.1459(2) 0.2214(4) 0.13337(10) 0.0242(7) Uani 1 1 d .
C41 C -0.11980(18) 0.3102(4) 0.17321(9) 0.0257(7) Uani 1 1 d .
C42 C -0.0757(2) 0.4291(4) 0.17466(11) 0.0407(9) Uani 1 1 d .
H43 H -0.0586 0.4620 0.1514 0.049 Uiso 1 1 calc R
C43 C -0.0558(3) 0.5015(5) 0.20863(12) 0.0484(11) Uani 1 1 d .
H44 H -0.0258 0.5825 0.2082 0.058 Uiso 1 1 calc R
C44 C -0.0794(2) 0.4566(5) 0.24323(11) 0.0427(10) Uani 1 1 d .
H45 H -0.0658 0.5061 0.2665 0.051 Uiso 1 1 calc R
C45 C -0.1230(2) 0.3389(4) 0.24318(10) 0.0374(8) Uani 1 1 d .
H46 H -0.1395 0.3060 0.2665 0.045 Uiso 1 1 calc R
C46 C -0.1425(2) 0.2689(4) 0.20870(10) 0.0305(7) Uani 1 1 d .
H47 H -0.1729 0.1886 0.2092 0.037 Uiso 1 1 calc R
C47 C -0.10800(17) 0.0659(4) 0.13434(10) 0.0261(7) Uani 1 1 d .
C48 C -0.1184(2) -0.0213(4) 0.10167(12) 0.0386(9) Uani 1 1 d .
H48 H -0.1458 0.0136 0.0791 0.046 Uiso 1 1 calc R
C49 C -0.0902(2) -0.1568(5) 0.10104(13) 0.0439(10) Uani 1 1 d .
H49 H -0.0983 -0.2119 0.0783 0.053 Uiso 1 1 calc R
C50 C -0.0506(2) -0.2110(4) 0.13360(13) 0.0425(10) Uani 1 1 d .
H50 H -0.0326 -0.3043 0.1337 0.051 Uiso 1 1 calc R
C51 C -0.0377(2) -0.1281(4) 0.16573(13) 0.0398(9) Uani 1 1 d .
H51 H -0.0092 -0.1633 0.1880 0.048 Uiso 1 1 calc R
C52 C -0.06613(19) 0.0076(4) 0.16613(10) 0.0307(7) Uani 1 1 d .
H52 H -0.0566 0.0624 0.1889 0.037 Uiso 1 1 calc R
C53 C -0.12237(18) 0.3026(4) 0.09482(9) 0.0268(7) Uani 1 1 d .
C54 C -0.0484(2) 0.3074(5) 0.08785(11) 0.0378(9) Uani 1 1 d .
H53 H -0.0131 0.2635 0.1058 0.045 Uiso 1 1 calc R
C55 C -0.0248(2) 0.3731(5) 0.05609(13) 0.0534(13) Uani 1 1 d .
H54 H 0.0258 0.3732 0.0526 0.064 Uiso 1 1 calc R
C56 C -0.0734(3) 0.4379(6) 0.02965(13) 0.0622(15) Uani 1 1 d .
H55 H -0.0571 0.4837 0.0079 0.075 Uiso 1 1 calc R
C57 C -0.1465(3) 0.4356(6) 0.03505(13) 0.0617(15) Uani 1 1 d .
H56 H -0.1812 0.4801 0.0169 0.074 Uiso 1 1 calc R
C58 C -0.1697(2) 0.3685(4) 0.06698(10) 0.0357(9) Uani 1 1 d .
H57 H -0.2206 0.3677 0.0699 0.043 Uiso 1 1 calc R
C59 C -0.23607(17) 0.2059(3) 0.13180(8) 0.0227(6) Uani 1 1 d .
C60 C -0.27248(19) 0.0778(4) 0.13438(10) 0.0286(7) Uani 1 1 d .
H58 H -0.2441 -0.0055 0.1367 0.034 Uiso 1 1 calc R
C61 C -0.34830(19) 0.0662(4) 0.13367(10) 0.0307(7) Uani 1 1 d .
H59 H -0.3700 -0.0232 0.1361 0.037 Uiso 1 1 calc R
C62 C -0.39216(19) 0.1848(4) 0.12938(10) 0.0323(8) Uani 1 1 d .
H60 H -0.4439 0.1779 0.1281 0.039 Uiso 1 1 calc R
C63 C -0.35785(19) 0.3145(4) 0.12704(10) 0.0304(7) Uani 1 1 d .
H61 H -0.3865 0.3974 0.1243 0.036 Uiso 1 1 calc R
C64 C -0.28240(18) 0.3231(4) 0.12869(9) 0.0253(6) Uani 1 1 d .
H62 H -0.2608 0.4133 0.1277 0.030 Uiso 1 1 calc R
N5 N -0.3436(3) 0.5361(6) 0.03080(14) 0.0774(14) Uani 1 1 d .
C65 C -0.3113(3) 0.6248(6) 0.04486(16) 0.0567(13) Uani 1 1 d .
C66 C -0.2665(4) 0.7283(7) 0.0638(2) 0.094(2) Uani 1 1 d .
H63 H -0.2951 0.7829 0.0808 0.142 Uiso 1 1 calc R
H64 H -0.2481 0.7906 0.0446 0.142 Uiso 1 1 calc R
H65 H -0.2252 0.6837 0.0791 0.142 Uiso 1 1 calc R

loop_
_atom_site_aniso_label
_atom_site_aniso_U_11
_atom_site_aniso_U_22
_atom_site_aniso_U_33
_atom_site_aniso_U_23
_atom_site_aniso_U_13
_atom_site_aniso_U_12
Ho 0.02315(8) 0.02262(9) 0.01873(7) -0.00225(5) 0.00562(5) 0.00034(6)
Zn1 0.02365(18) 0.02019(19) 0.02070(17) -0.00157(13) 0.00656(13) 0.00222(14)
Zn2 0.02489(19) 0.0286(2) 0.02070(17) -0.00260(14) 0.00555(14) 0.00095(16)
O1 0.0295(12) 0.0197(11) 0.0208(10) -0.0044(8) 0.0033(8) 0.0005(9)
O2 0.0268(11) 0.0191(11) 0.0221(10) -0.0007(8) 0.0072(8) 0.0011(9)
O3 0.0266(11) 0.0248(12) 0.0221(10) 0.0012(9) 0.0055(8) 0.0082(9)
O4 0.0403(14) 0.0303(13) 0.0244(11) 0.0041(10) 0.0070(10) 0.0059(11)
N1 0.0347(16) 0.0257(15) 0.0207(12) -0.0019(11) 0.0066(11) 0.0027(12)
N2 0.0286(15) 0.0307(16) 0.0261(13) -0.0038(11) 0.0099(11) 0.0061(12)
C1 0.041(2) 0.0280(19) 0.0302(17) -0.0159(14) 0.0054(14) -0.0068(16)
C2 0.0242(15) 0.0199(15) 0.0232(14) -0.0005(11) 0.0050(11) -0.0004(12)
C3 0.0333(18) 0.0254(17) 0.0273(16) -0.0028(13) 0.0014(13) 0.0023(15)
C4 0.039(2) 0.0208(17) 0.0335(18) 0.0044(13) 0.0031(14) 0.0027(15)
C5 0.0342(18) 0.0259(17) 0.0241(15) 0.0061(13) 0.0021(13) -0.0008(14)
C6 0.0241(16) 0.0228(16) 0.0245(15) -0.0013(12) 0.0041(12) 0.0016(13)
C7 0.0182(14) 0.0220(15) 0.0238(14) 0.0023(12) 0.0019(11) -0.0016(12)
C8 0.0367(19) 0.0332(19) 0.0206(15) 0.0007(13) 0.0074(13) -0.0005(15)
C9 0.050(2) 0.037(2) 0.0240(16) -0.0029(14) 0.0119(15) 0.0061(18)
C10 0.039(2) 0.048(2) 0.0308(18) -0.0023(17) 0.0156(15) 0.0091(18)
C11 0.0282(17) 0.0307(19) 0.0371(19) -0.0057(15) 0.0099(14) 0.0045(15)
C12 0.0183(14) 0.0162(14) 0.0271(15) 0.0005(11) 0.0015(11) 0.0036(11)
C13 0.0236(16) 0.0226(16) 0.0324(17) 0.0000(13) 0.0040(13) 0.0024(13)
C14 0.0267(18) 0.0301(19) 0.045(2) -0.0006(16) 0.0036(15) 0.0091(15)
C15 0.0265(18) 0.031(2) 0.042(2) 0.0056(15) -0.0035(15) 0.0098(15)
C16 0.0281(17) 0.0303(19) 0.0320(17) 0.0060(14) -0.0008(13) 0.0027(14)
C17 0.0203(15) 0.0219(16) 0.0294(16) 0.0001(12) 0.0030(12) 0.0000(12)
C18 0.043(2) 0.041(2) 0.0248(16) 0.0060(15) 0.0036(14) 0.0099(18)
O5 0.0212(11) 0.0368(14) 0.0230(11) -0.0002(10) 0.0059(8) -0.0009(10)
O6 0.0197(10) 0.0331(13) 0.0213(10) -0.0026(9) 0.0024(8) -0.0008(9)
O7 0.0215(11) 0.0285(12) 0.0250(11) -0.0018(9) 0.0040(8) 0.0048(9)
O8 0.0237(11) 0.0338(13) 0.0227(11) -0.0039(9) 0.0014(8) 0.0037(10)
N3 0.0301(16) 0.056(2) 0.0226(14) -0.0070(13) 0.0028(11) 0.0050(15)
N4 0.0279(15) 0.0367(17) 0.0262(14) -0.0096(12) 0.0065(11) -0.0006(13)
C19 0.0263(17) 0.055(2) 0.0295(17) -0.0030(17) 0.0102(14) -0.0083(17)
C20 0.0234(16) 0.0324(19) 0.0248(15) 0.0027(13) 0.0008(12) 0.0005(14)
C21 0.0221(17) 0.053(2) 0.0352(19) 0.0026(17) 0.0018(14) -0.0019(17)
C22 0.0245(19) 0.080(3) 0.044(2) -0.005(2) -0.0052(16) -0.007(2)
C23 0.0288(19) 0.072(3) 0.0307(19) -0.0040(19) -0.0081(15) -0.0021(19)
C24 0.0261(17) 0.044(2) 0.0251(16) 0.0000(15) -0.0026(13) 0.0014(16)
C25 0.0212(15) 0.0316(18) 0.0239(15) 0.0012(13) 0.0002(12) 0.0004(13)
C26 0.039(2) 0.055(3) 0.0212(16) -0.0092(16) -0.0047(14) 0.0038(18)
C27 0.040(2) 0.077(3) 0.0239(17) -0.0093(18) 0.0080(15) 0.004(2)
C28 0.040(2) 0.058(3) 0.0320(19) -0.0156(18) 0.0063(16) 0.005(2)
C29 0.0294(17) 0.0297(19) 0.0316(17) -0.0061(14) 0.0087(13) 0.0025(15)
C30 0.0157(14) 0.0225(16) 0.0277(15) -0.0008(12) 0.0046(11) 0.0012(12)
C31 0.0204(15) 0.0257(17) 0.0323(17) -0.0017(13) 0.0060(12) -0.0033(13)
C32 0.0283(17) 0.0224(17) 0.0412(19) -0.0023(14) 0.0072(14) 0.0021(14)
C33 0.0274(17) 0.0205(17) 0.045(2) 0.0041(14) 0.0025(14) 0.0032(14)
C34 0.0219(15) 0.0254(17) 0.0356(17) 0.0039(13) 0.0020(13) -0.0020(13)
C35 0.0180(14) 0.0231(16) 0.0276(15) -0.0031(12) 0.0054(11) -0.0011(12)
C36 0.0338(19) 0.048(2) 0.0239(16) -0.0039(15) -0.0026(13) 0.0069(17)
O9 0.0252(12) 0.0306(13) 0.0307(12) -0.0068(10) 0.0051(9) -0.0024(10)
O10 0.0248(12) 0.0285(12) 0.0279(11) -0.0031(9) 0.0069(9) -0.0036(10)
C37 0.0251(16) 0.0221(16) 0.0255(15) 0.0012(12) 0.0029(12) 0.0003(13)
C38 0.038(2) 0.044(2) 0.0314(18) -0.0047(16) 0.0081(15) -0.0134(18)
O11 0.0382(14) 0.0281(13) 0.0284(12) 0.0013(10) 0.0106(10) -0.0009(11)
O12 0.0486(16) 0.0311(14) 0.0289(12) 0.0007(10) 0.0122(11) -0.0042(12)
C39 0.0312(18) 0.0276(18) 0.0301(17) 0.0029(13) 0.0035(13) -0.0003(15)
C40 0.061(3) 0.035(2) 0.049(2) -0.0049(18) 0.020(2) -0.013(2)
B1 0.0222(17) 0.0281(19) 0.0224(16) 0.0024(14) 0.0025(13) 0.0001(15)
C41 0.0248(16) 0.0248(17) 0.0270(15) 0.0036(13) 0.0002(12) 0.0003(13)
C42 0.050(2) 0.039(2) 0.0338(19) 0.0001(16) 0.0086(17) -0.0149(19)
C43 0.059(3) 0.045(3) 0.041(2) -0.0035(18) 0.0025(19) -0.020(2)
C44 0.048(2) 0.044(2) 0.034(2) -0.0113(17) -0.0057(17) -0.004(2)
C45 0.038(2) 0.047(2) 0.0266(17) 0.0028(16) 0.0027(14) 0.0003(18)
C46 0.0323(18) 0.0313(19) 0.0281(16) 0.0032(14) 0.0034(13) -0.0049(15)
C47 0.0190(15) 0.0301(18) 0.0297(16) 0.0040(13) 0.0047(12) -0.0010(13)
C48 0.037(2) 0.037(2) 0.042(2) -0.0032(17) 0.0048(16) 0.0049(17)
C49 0.039(2) 0.039(2) 0.055(3) -0.0123(19) 0.0113(18) 0.0011(19)
C50 0.0300(19) 0.031(2) 0.069(3) 0.0060(19) 0.0164(19) 0.0032(16)
C51 0.0303(19) 0.038(2) 0.052(2) 0.0164(18) 0.0095(17) 0.0089(16)
C52 0.0255(16) 0.0331(19) 0.0342(18) 0.0080(14) 0.0054(13) -0.0007(15)
C53 0.0289(17) 0.0277(17) 0.0240(15) 0.0011(13) 0.0040(12) -0.0069(14)
C54 0.0260(17) 0.056(3) 0.0311(18) 0.0097(17) -0.0002(14) -0.0060(17)
C55 0.029(2) 0.090(4) 0.042(2) 0.017(2) 0.0080(17) -0.018(2)
C56 0.046(3) 0.097(4) 0.046(3) 0.037(3) 0.013(2) -0.016(3)
C57 0.042(2) 0.105(4) 0.039(2) 0.040(3) 0.0071(19) 0.003(3)
C58 0.0268(17) 0.054(2) 0.0266(16) 0.0127(16) 0.0038(13) -0.0040(17)
C59 0.0278(16) 0.0231(16) 0.0175(13) 0.0018(11) 0.0046(11) -0.0012(13)
C60 0.0294(17) 0.0279(18) 0.0286(16) 0.0064(13) 0.0043(13) 0.0005(14)
C61 0.0308(18) 0.0291(18) 0.0331(18) 0.0007(14) 0.0079(14) -0.0092(15)
C62 0.0264(17) 0.040(2) 0.0316(17) -0.0040(15) 0.0073(13) -0.0021(16)
C63 0.0299(18) 0.034(2) 0.0278(16) 0.0015(14) 0.0070(13) 0.0094(15)
C64 0.0305(17) 0.0228(16) 0.0233(14) -0.0009(12) 0.0068(12) -0.0004(13)
N5 0.077(3) 0.087(4) 0.067(3) 0.002(3) 0.000(3) 0.007(3)
C65 0.056(3) 0.058(3) 0.060(3) -0.011(2) 0.024(2) -0.011(2)
C66 0.078(4) 0.092(5) 0.117(6) -0.020(4) 0.031(4) -0.031(4)

loop_
_atom_type_symbol
_atom_type_description
_atom_type_scat_dispersion_real
_atom_type_scat_dispersion_imag
_atom_type_scat_source
C C 0.0033 0.0016 'International Tables Vol C Tables 4.2.6.8 and 6.1.1.4'
H H 0.0000 0.0000 'International Tables Vol C Tables 4.2.6.8 and 6.1.1.4'
N N 0.0061 0.0033 'International Tables Vol C Tables 4.2.6.8 and 6.1.1.4'
O O 0.0106 0.0060 'International Tables Vol C Tables 4.2.6.8 and 6.1.1.4'
Zn Zn 0.2839 1.4301 'International Tables Vol C Tables 4.2.6.8 and 6.1.1.4'
Ho Ho -0.2175 4.6783 'International Tables Vol C Tables 4.2.6.8 and 6.1.1.4'
B B 0.0013 0.0007 'International Tables Vol C Tables 4.2.6.8 and 6.1.1.4'

loop_
_geom_angle_atom_site_label_1
_geom_angle_atom_site_label_2
_geom_angle_atom_site_label_3
_geom_angle
O6 Ho O9 149.32(8)
O6 Ho O2 130.43(8)
O9 Ho O2 79.71(8)
O6 Ho O11 80.07(8)
O9 Ho O11 70.81(8)
O2 Ho O11 149.06(8)
O6 Ho O3 119.25(8)
O9 Ho O3 73.93(8)
O2 Ho O3 67.02(7)
O11 Ho O3 95.25(8)
O6 Ho O7 67.48(8)
O9 Ho O7 94.09(8)
O2 Ho O7 119.85(8)
O11 Ho O7 72.56(8)
O3 Ho O7 165.42(8)
O6 Ho O5 62.59(7)
O9 Ho O5 143.28(8)
O2 Ho O5 76.85(7)
O11 Ho O5 122.79(8)
O3 Ho O5 71.04(8)
O7 Ho O5 122.08(7)
O6 Ho O1 78.06(7)
O9 Ho O1 120.50(8)
O2 Ho O1 62.19(7)
O11 Ho O1 142.75(8)
O3 Ho O1 121.74(7)
O7 Ho O1 71.33(7)
O5 Ho O1 71.41(7)
O6 Ho O4 68.42(7)
O9 Ho O4 104.04(8)
O2 Ho O4 119.78(7)
O11 Ho O4 61.11(8)
O3 Ho O4 57.43(7)
O7 Ho O4 119.73(7)
O5 Ho O4 65.34(7)
O1 Ho O4 133.80(7)
O6 Ho Zn2 36.60(5)
O9 Ho Zn2 115.19(6)
O2 Ho Zn2 149.12(5)
O11 Ho Zn2 57.80(6)
O3 Ho Zn2 141.32(5)
O7 Ho Zn2 37.16(5)
O5 Ho Zn2 99.15(5)
O1 Ho Zn2 87.34(5)
O4 Ho Zn2 84.22(5)
O6 Ho Zn1 148.44(5)
O9 Ho Zn1 58.58(6)
O2 Ho Zn1 36.04(5)
O11 Ho Zn1 115.85(6)
O3 Ho Zn1 37.20(5)
O7 Ho Zn1 141.52(5)
O5 Ho Zn1 86.36(5)
O1 Ho Zn1 98.20(5)
O4 Ho Zn1 94.60(5)
Zn2 Ho Zn1 173.230(10)
O10 Zn1 O2 111.68(9)
O10 Zn1 N2 112.93(11)
O2 Zn1 N2 135.26(11)
O10 Zn1 O3 100.75(9)
O2 Zn1 O3 79.17(9)
N2 Zn1 O3 89.39(10)
O10 Zn1 N1 107.88(11)
O2 Zn1 N1 88.77(10)
N2 Zn1 N1 81.00(11)
O3 Zn1 N1 151.33(11)
O10 Zn1 Ho 91.77(7)
O2 Zn1 Ho 42.43(6)
N2 Zn1 Ho 132.17(8)
O3 Zn1 Ho 44.58(6)
N1 Zn1 Ho 131.08(8)
O12 Zn2 O6 113.85(10)
O12 Zn2 N4 110.25(12)
O6 Zn2 N4 135.88(11)
O12 Zn2 O7 100.87(10)
O6 Zn2 O7 79.79(9)
N4 Zn2 O7 91.02(10)
O12 Zn2 N3 107.32(13)
O6 Zn2 N3 87.94(11)
N4 Zn2 N3 80.23(12)
O7 Zn2 N3 151.79(12)
O12 Zn2 Ho 93.37(7)
O6 Zn2 Ho 42.14(6)
N4 Zn2 Ho 134.66(9)
O7 Zn2 Ho 45.60(6)
N3 Zn2 Ho 129.88(9)
C2 O1 C1 115.5(3)
C2 O1 Ho 116.29(17)
C1 O1 Ho 128.0(2)
C7 O2 Zn1 128.37(19)
C7 O2 Ho 128.91(19)
Zn1 O2 Ho 101.53(9)
C12 O3 Zn1 125.97(19)
C12 O3 Ho 135.77(19)
Zn1 O3 Ho 98.22(8)
C17 O4 C18 116.6(3)
C17 O4 Ho 115.79(19)
C18 O4 Ho 126.3(2)
C8 N1 C9 121.9(3)
C8 N1 Zn1 127.7(2)
C9 N1 Zn1 109.2(2)
C11 N2 C10 120.1(3)
C11 N2 Zn1 125.9(2)
C10 N2 Zn1 113.8(2)
C3 C2 O1 124.8(3)
C3 C2 C7 121.8(3)
O1 C2 C7 113.4(3)
C2 C3 C4 119.7(3)
C5 C4 C3 119.6(3)
C4 C5 C6 121.3(3)
C7 C6 C5 119.5(3)
C7 C6 C8 122.6(3)
C5 C6 C8 117.6(3)
O2 C7 C6 125.3(3)
O2 C7 C2 116.8(3)
C6 C7 C2 117.9(3)
N1 C8 C6 125.8(3)
N1 C9 C10 108.7(3)
N2 C10 C9 109.9(3)
N2 C11 C13 126.4(3)
O3 C12 C13 125.2(3)
O3 C12 C17 117.3(3)
C13 C12 C17 117.5(3)
C14 C13 C12 119.3(3)
C14 C13 C11 116.7(3)
C12 C13 C11 123.7(3)
C15 C14 C13 122.0(3)
C14 C15 C16 119.5(3)
C17 C16 C15 120.0(3)
O4 C17 C16 125.2(3)
O4 C17 C12 113.4(3)
C16 C17 C12 121.4(3)
C20 O5 C19 116.0(3)
C20 O5 Ho 117.44(18)
C19 O5 Ho 126.46(19)
C25 O6 Zn2 129.4(2)
C25 O6 Ho 129.13(19)
Zn2 O6 Ho 101.26(9)
C30 O7 Zn2 126.1(2)
C30 O7 Ho 134.34(19)
Zn2 O7 Ho 97.23(8)
C35 O8 C36 116.1(3)
C26 N3 C27 121.9(3)
C26 N3 Zn2 128.9(2)
C27 N3 Zn2 107.9(2)
C29 N4 C28 119.5(3)
C29 N4 Zn2 126.5(2)
C28 N4 Zn2 113.3(2)
O5 C20 C21 125.4(3)
O5 C20 C25 113.0(3)
C21 C20 C25 121.6(3)
C20 C21 C22 118.8(4)
C23 C22 C21 121.2(4)
C22 C23 C24 120.6(4)
C25 C24 C23 119.0(3)
C25 C24 C26 123.5(3)
C23 C24 C26 117.4(3)
O6 C25 C24 124.4(3)
O6 C25 C20 117.0(3)
C24 C25 C20 118.6(3)
N3 C26 C24 125.3(3)
N3 C27 C28 108.7(3)
N4 C28 C27 111.3(3)
N4 C29 C31 126.3(3)
O7 C30 C31 125.6(3)
O7 C30 C35 117.1(3)
C31 C30 C35 117.3(3)
C30 C31 C32 119.6(3)
C30 C31 C29 124.4(3)
C32 C31 C29 115.8(3)
C33 C32 C31 121.4(3)
C32 C33 C34 120.2(3)
C35 C34 C33 119.5(3)
O8 C35 C34 125.0(3)
O8 C35 C30 112.8(3)
C34 C35 C30 122.1(3)
C37 O9 Ho 148.6(2)
C37 O10 Zn1 114.7(2)
O9 C37 O10 124.3(3)
O9 C37 C38 117.3(3)
O10 C37 C38 118.4(3)
C39 O11 Ho 149.2(2)
C39 O12 Zn2 113.8(2)
O11 C39 O12 124.7(3)
O11 C39 C40 118.1(3)
O12 C39 C40 117.2(3)
C47 B1 C53 107.3(3)
C47 B1 C41 111.2(3)
C53 B1 C41 111.4(3)
C47 B1 C59 109.9(3)
C53 B1 C59 111.0(3)
C41 B1 C59 106.0(3)
C42 C41 C46 114.9(3)
C42 C41 B1 124.5(3)
C46 C41 B1 120.6(3)
C43 C42 C41 122.7(4)
C42 C43 C44 120.5(4)
C45 C44 C43 118.8(4)
C44 C45 C46 119.5(3)
C45 C46 C41 123.6(3)
C52 C47 C48 115.1(3)
C52 C47 B1 125.1(3)
C48 C47 B1 119.8(3)
C49 C48 C47 122.8(4)
C50 C49 C48 119.9(4)
C51 C50 C49 119.0(4)
C50 C51 C52 120.7(4)
C51 C52 C47 122.5(4)
C58 C53 C54 114.5(3)
C58 C53 B1 125.9(3)
C54 C53 B1 119.6(3)
C55 C54 C53 122.8(4)
C56 C55 C54 120.6(4)
C55 C56 C57 118.9(4)
C56 C57 C58 120.1(4)
C53 C58 C57 123.2(4)
C60 C59 C64 114.3(3)
C60 C59 B1 123.9(3)
C64 C59 B1 121.8(3)
C61 C60 C59 123.4(3)
C62 C61 C60 120.3(3)
C61 C62 C63 118.0(3)
C64 C63 C62 120.5(3)
C63 C64 C59 123.5(3)
N5 C65 C66 175.4(7)

loop_
_geom_bond_atom_site_label_1
_geom_bond_atom_site_label_2
_geom_bond_distance
Ho O6 2.291(2)
Ho O9 2.308(2)
Ho O2 2.313(2)
Ho O11 2.339(2)
Ho O3 2.382(2)
Ho O7 2.412(2)
Ho O5 2.599(2)
Ho O1 2.617(2)
Ho O4 2.893(2)
Ho Zn2 3.3488(5)
Ho Zn1 3.3592(5)
Zn1 O10 1.986(2)
Zn1 O2 2.017(2)
Zn1 N2 2.043(3)
Zn1 O3 2.052(2)
Zn1 N1 2.057(3)
Zn2 O12 1.979(3)
Zn2 O6 2.036(2)
Zn2 N4 2.036(3)
Zn2 O7 2.039(2)
Zn2 N3 2.047(3)
O1 C2 1.391(4)
O1 C1 1.441(4)
O2 C7 1.318(4)
O3 C12 1.319(4)
O4 C17 1.369(4)
O4 C18 1.421(4)
N1 C8 1.267(4)
N1 C9 1.458(4)
N2 C11 1.283(5)
N2 C10 1.471(4)
C2 C3 1.379(5)
C2 C7 1.412(4)
C3 C4 1.403(5)
C4 C5 1.373(5)
C5 C6 1.411(4)
C6 C7 1.408(4)
C6 C8 1.462(5)
C9 C10 1.518(5)
C11 C13 1.447(5)
C12 C13 1.409(4)
C12 C17 1.420(4)
C13 C14 1.405(5)
C14 C15 1.369(5)
C15 C16 1.389(5)
C16 C17 1.386(5)
O5 C20 1.375(4)
O5 C19 1.441(4)
O6 C25 1.325(4)
O7 C30 1.318(4)
O8 C35 1.365(4)
O8 C36 1.427(4)
N3 C26 1.277(5)
N3 C27 1.472(5)
N4 C29 1.271(5)
N4 C28 1.474(4)
C20 C21 1.382(5)
C20 C25 1.414(5)
C21 C22 1.397(6)
C22 C23 1.369(6)
C23 C24 1.416(5)
C24 C25 1.409(5)
C24 C26 1.461(5)
C27 C28 1.497(6)
C29 C31 1.458(5)
C30 C31 1.412(4)
C30 C35 1.424(4)
C31 C32 1.412(5)
C32 C33 1.364(5)
C33 C34 1.400(5)
C34 C35 1.373(5)
O9 C37 1.237(4)
O10 C37 1.273(4)
C37 C38 1.504(5)
O11 C39 1.239(4)
O12 C39 1.266(4)
C39 C40 1.509(5)
B1 C47 1.638(5)
B1 C53 1.645(5)
B1 C41 1.654(5)
B1 C59 1.659(5)
C41 C42 1.392(5)
C41 C46 1.399(5)
C42 C43 1.386(6)
C43 C44 1.388(6)
C44 C45 1.379(6)
C45 C46 1.388(5)
C47 C52 1.397(5)
C47 C48 1.406(5)
C48 C49 1.394(6)
C49 C50 1.383(6)
C50 C51 1.371(6)
C51 C52 1.397(5)
C53 C58 1.385(5)
C53 C54 1.406(5)
C54 C55 1.379(5)
C55 C56 1.364(6)
C56 C57 1.375(6)
C57 C58 1.387(5)
C59 C60 1.401(5)
C59 C64 1.403(5)
C60 C61 1.395(5)
C61 C62 1.389(5)
C62 C63 1.395(5)
C63 C64 1.384(5)
N5 C65 1.118(7)
C65 C66 1.405(8)
